data_4515187
loop_
_publ_author_name
'Saccone, Marco'
'Blanke, Meik'
'Daniliuc, Constantin G.'
'Rekola, Heikki'
'Stelzer, Jacqueline'
'Priimagi, Arri'
'Voskuhl, Jens'
'Giese, Michael'

_publ_section_title
;
 Mesogens with Aggregation-Induced Emission Formed by Hydrogen Bonding
;
_journal_name_full 'ACS Materials Letters'
_journal_page_first 589
_journal_paper_doi 10.1021/acsmaterialslett.9b00371
_journal_year 2019
_chemical_formula_sum 'C62 H66 N4 O4 S2'
_chemical_formula_weight 995.30
_space_group_crystal_system monoclinic
_space_group_IT_number 15
_space_group_name_Hall '-C 2yc'
_space_group_name_H-M_alt 'C 1 2/c 1'
_symmetry_space_group_name_Hall '-C 2yc'
_symmetry_space_group_name_H-M 'C 1 2/c 1'
_atom_sites_solution_hydrogens mixed
_audit_creation_method 'APEX3 v2016.1-0'
_cell_angle_alpha 90
_cell_angle_beta 104.6400(10)
_cell_angle_gamma 90
_cell_formula_units_Z 4
_cell_length_a 13.0379(4)
_cell_length_b 21.2055(6)
_cell_length_c 20.1869(7)
_cell_measurement_reflns_used 9908
_cell_measurement_temperature 100.(2)
_cell_measurement_theta_max 68.4322
_cell_measurement_theta_min 4.0777
_cell_volume 5400.0(3)
_computing_cell_refinement 'SAINT V8.37A (Bruker AXS Inc., 2015)'
_computing_data_collection
;

APEX3 v2016.1-0 (Bruker AXS Inc., 2016)
;
_computing_data_reduction 'SAINT V8.37A (Bruker AXS Inc., 2015)'
_computing_molecular_graphics 'XP (Sheldrick, 2014)'
_computing_publication_material 'SHELXL-2014/7 (Sheldrick, 2014)'
_computing_structure_refinement 'SHELXL-2014/7 (Sheldrick, 2014)'
_computing_structure_solution 'SHELXL-2014/7 (Sheldrick, 2014)'
_diffrn_ambient_temperature 100.(2)
_diffrn_detector_area_resol_mean 10.4167
_diffrn_measured_fraction_theta_full 0.997
_diffrn_measured_fraction_theta_max 0.997
_diffrn_measurement_device_type 'Bruker D8 Venture PHOTON 100 CMOS'
_diffrn_measurement_method 'omega and phi scans'
_diffrn_radiation_monochromator 'MX mirror'
_diffrn_radiation_type 'Cu K\a'
_diffrn_radiation_wavelength 1.54178
_diffrn_reflns_av_R_equivalents 0.0487
_diffrn_reflns_av_unetI/netI 0.0271
_diffrn_reflns_limit_h_max 15
_diffrn_reflns_limit_h_min -15
_diffrn_reflns_limit_k_max 25
_diffrn_reflns_limit_k_min -25
_diffrn_reflns_limit_l_max 24
_diffrn_reflns_limit_l_min -24
_diffrn_reflns_number 37738
_diffrn_reflns_theta_full 68.43
_diffrn_reflns_theta_max 68.43
_diffrn_reflns_theta_min 4.08
_diffrn_source 'Cu ImS'
_diffrn_source_type 'micro focus tube'
_exptl_absorpt_coefficient_mu 1.294
_exptl_absorpt_correction_T_max 0.87
_exptl_absorpt_correction_T_min 0.78
_exptl_absorpt_correction_type multi-scan
_exptl_absorpt_process_details
;
Bruker AXS (2014). SADABS, Version 2014/5, Bruker AXS Inc., Madison, Wisconsin,
USA.
;
_exptl_crystal_colour 'pale yellow'
_exptl_crystal_density_diffrn 1.224
_exptl_crystal_density_method 'not measured'
_exptl_crystal_description plate
_exptl_crystal_F_000 2120
_exptl_crystal_size_max 0.275
_exptl_crystal_size_mid 0.192
_exptl_crystal_size_min 0.108
_refine_diff_density_max 0.184
_refine_diff_density_min -0.239
_refine_ls_extinction_method none
_refine_ls_goodness_of_fit_ref 1.052
_refine_ls_hydrogen_treatment mixed
_refine_ls_matrix_type full
_refine_ls_number_parameters 331
_refine_ls_number_reflns 4937
_refine_ls_number_restraints 0
_refine_ls_restrained_S_all 1.052
_refine_ls_R_factor_all 0.0417
_refine_ls_R_factor_gt 0.0347
_refine_ls_shift/su_max 0.001
_refine_ls_shift/su_mean 0.000
_refine_ls_structure_factor_coef Fsqd
_refine_ls_weighting_details 'w=1/[\s^2^(Fo^2^)+(0.0291P)^2^+4.2428P] where P=(Fo^2^+2Fc^2^)/3'
_refine_ls_weighting_scheme calc
_refine_ls_wR_factor_gt 0.0782
_refine_ls_wR_factor_ref 0.0820
_reflns_number_gt 4304
_reflns_number_total 4937
_reflns_threshold_expression 'I > 2\s(I)'
_cod_data_source_file tz9b00371_si_001.cif
_cod_data_source_block dan9142
_cod_database_code 4515187

loop_
_space_group_symop_operation_xyz
'x, y, z'
'-x, y, -z+1/2'
'x+1/2, y+1/2, z'
'-x+1/2, y+1/2, -z+1/2'
'-x, -y, -z'
'x, -y, z-1/2'
'-x+1/2, -y+1/2, -z'
'x+1/2, -y+1/2, z-1/2'

loop_
_atom_site_type_symbol
_atom_site_label
_atom_site_fract_x
_atom_site_fract_y
_atom_site_fract_z
_atom_site_U_iso_or_equiv
_atom_site_adp_type
_atom_site_calc_flag
_atom_site_refinement_flags_adp
_atom_site_refinement_flags_occupancy
_atom_site_refinement_flags_posn
_atom_site_occupancy
N N1 0.28223(10) 0.30302(6) 0.81612(7) 0.0364(3) Uani d . . . 1
N N2 0.45351(10) -0.20689(6) 0.85434(6) 0.0296(3) Uani d . . . 1
O O1 0.46992(9) -0.08040(5) 0.87610(6) 0.0358(3) Uani d . . . 1
H H1 0.4579(17) -0.1229(11) 0.8673(11) 0.067(7) Uiso d . . . 1
O O2 0.63876(8) -0.70206(4) 0.90266(5) 0.0289(2) Uani d . . . 1
S S1 0.32302(3) 0.13810(2) 0.80325(2) 0.03386(11) Uani d . . . 1
C C1 0.42282(10) 0.17451(6) 0.77265(7) 0.0239(3) Uani d . . . 1
C C2 0.42306(10) 0.24119(6) 0.77255(7) 0.0238(3) Uani d . . . 1
C C3 0.5 0.27398(9) 0.75 0.0246(4) Uani d T P S 1
H H3 0.5 0.3188 0.75 0.03 Uiso calc U P R 1
C C4 0.5 0.14180(9) 0.75 0.0233(4) Uani d T P S 1
H H4 0.5 0.097 0.75 0.028 Uiso calc U P R 1
C C5 0.34435(11) 0.27567(6) 0.79638(7) 0.0276(3) Uani d . . . 1
C C11 0.33646(10) 0.05653(7) 0.78701(7) 0.0263(3) Uani d . . . 1
C C12 0.40296(11) 0.01935(6) 0.83640(7) 0.0257(3) Uani d . . . 1
H H12 0.4454 0.0379 0.8769 0.031 Uiso calc U . R 1
C C13 0.40672(10) -0.04538(6) 0.82591(7) 0.0253(3) Uani d . . . 1
C C14 0.34518(11) -0.07185(7) 0.76590(7) 0.0282(3) Uani d . . . 1
H H14 0.3487 -0.1159 0.7581 0.034 Uiso calc U . R 1
C C15 0.27900(12) -0.03422(8) 0.71768(8) 0.0350(3) Uani d . . . 1
H H15 0.2365 -0.0528 0.6771 0.042 Uiso calc U . R 1
C C16 0.27364(12) 0.03027(8) 0.72753(8) 0.0339(3) Uani d . . . 1
H H16 0.2279 0.056 0.6942 0.041 Uiso calc U . R 1
C C22 0.38746(11) -0.25171(7) 0.86567(7) 0.0297(3) Uani d . . . 1
H H22 0.3226 -0.2388 0.8748 0.036 Uiso calc U . R 1
C C23 0.40832(11) -0.31549(7) 0.86484(7) 0.0281(3) Uani d . . . 1
H H23 0.3591 -0.3453 0.8739 0.034 Uiso calc U . R 1
C C24 0.50276(11) -0.33600(7) 0.85052(7) 0.0274(3) Uani d . . . 1
C C25 0.56921(12) -0.28918(7) 0.83672(8) 0.0332(3) Uani d . . . 1
H H25 0.633 -0.3005 0.8251 0.04 Uiso calc U . R 1
C C26 0.54275(12) -0.22640(7) 0.83983(8) 0.0332(3) Uani d . . . 1
H H26 0.5905 -0.1955 0.8312 0.04 Uiso calc U . R 1
C C27 0.53443(11) -0.40250(7) 0.85043(8) 0.0296(3) Uani d . . . 1
H H27 0.5859 -0.4127 0.8262 0.036 Uiso calc U . R 1
C C28 0.49737(11) -0.44972(7) 0.88124(7) 0.0279(3) Uani d . . . 1
H H28 0.4429 -0.4396 0.903 0.033 Uiso calc U . R 1
C C31 0.53208(11) -0.51586(7) 0.88498(7) 0.0264(3) Uani d . . . 1
C C32 0.49055(11) -0.55876(7) 0.92357(7) 0.0289(3) Uani d . . . 1
H H32 0.4386 -0.5446 0.9457 0.035 Uiso calc U . R 1
C C33 0.52235(11) -0.62150(7) 0.93087(7) 0.0283(3) Uani d . . . 1
H H33 0.4922 -0.6497 0.9573 0.034 Uiso calc U . R 1
C C34 0.59880(11) -0.64223(6) 0.89893(7) 0.0253(3) Uani d . . . 1
C C35 0.64060(12) -0.60038(7) 0.85924(8) 0.0294(3) Uani d . . . 1
H H35 0.6921 -0.6147 0.8368 0.035 Uiso calc U . R 1
C C36 0.60789(11) -0.53851(7) 0.85222(8) 0.0290(3) Uani d . . . 1
H H36 0.637 -0.5107 0.8248 0.035 Uiso calc U . R 1
C C41 0.59504(11) -0.74974(7) 0.93830(7) 0.0267(3) Uani d . . . 1
H H41A 0.5182 -0.755 0.9173 0.032 Uiso calc U . R 1
H H41B 0.6052 -0.7381 0.987 0.032 Uiso calc U . R 1
C C42 0.65415(11) -0.80967(6) 0.93195(7) 0.0269(3) Uani d . . . 1
H H42A 0.7309 -0.8022 0.9511 0.032 Uiso calc U . R 1
H H42B 0.6431 -0.8198 0.8828 0.032 Uiso calc U . R 1
C C43 0.62134(11) -0.86639(7) 0.96788(7) 0.0282(3) Uani d . . . 1
H H43A 0.5441 -0.8732 0.9506 0.034 Uiso calc U . R 1
H H43B 0.6365 -0.8579 1.0176 0.034 Uiso calc U . R 1
C C44 0.68007(11) -0.92573(7) 0.95603(7) 0.0284(3) Uani d . . . 1
H H44A 0.6614 -0.935 0.9064 0.034 Uiso calc U . R 1
H H44B 0.7572 -0.9173 0.9703 0.034 Uiso calc U . R 1
C C45 0.65663(11) -0.98379(7) 0.99382(7) 0.0274(3) Uani d . . . 1
H H45A 0.6764 -0.9751 1.0436 0.033 Uiso calc U . R 1
H H45B 0.5795 -0.9923 0.98 0.033 Uiso calc U . R 1
C C46 0.71560(11) -1.04196(7) 0.97981(7) 0.0286(3) Uani d . . . 1
H H46A 0.6963 -1.0501 0.9299 0.034 Uiso calc U . R 1
H H46B 0.7927 -1.0333 0.9939 0.034 Uiso calc U . R 1
C C47 0.69285(13) -1.10068(7) 1.01644(8) 0.0355(4) Uani d . . . 1
H H47A 0.6155 -1.1087 1.0033 0.043 Uiso calc U . R 1
H H47B 0.714 -1.093 1.0664 0.043 Uiso calc U . R 1
C C48 0.74993(15) -1.15921(8) 1.00071(9) 0.0442(4) Uani d . . . 1
H H48A 0.7295 -1.1673 0.9513 0.066 Uiso calc U . R 1
H H48B 0.7304 -1.1955 1.025 0.066 Uiso calc U . R 1
H H48C 0.8267 -1.1525 1.0157 0.066 Uiso calc U . R 1

loop_
_atom_site_aniso_label
_atom_site_aniso_U_11
_atom_site_aniso_U_22
_atom_site_aniso_U_33
_atom_site_aniso_U_12
_atom_site_aniso_U_13
_atom_site_aniso_U_23
N1 0.0359(7) 0.0300(7) 0.0475(8) 0.0067(6) 0.0184(6) 0.0035(6)
N2 0.0307(6) 0.0258(6) 0.0335(7) 0.0024(5) 0.0101(5) 0.0025(5)
O1 0.0400(6) 0.0228(5) 0.0388(6) 0.0043(4) -0.0008(5) 0.0003(5)
O2 0.0313(5) 0.0223(5) 0.0372(6) -0.0017(4) 0.0165(4) 0.0015(4)
S1 0.0346(2) 0.02462(18) 0.0522(2) 0.00746(15) 0.02909(18) 0.01044(16)
C1 0.0245(7) 0.0259(7) 0.0223(6) 0.0019(5) 0.0078(5) 0.0033(5)
C2 0.0249(7) 0.0249(7) 0.0224(6) 0.0045(5) 0.0076(5) 0.0023(5)
C3 0.0273(10) 0.0222(9) 0.0239(9) 0 0.0059(8) 0
C4 0.0252(9) 0.0218(9) 0.0250(9) 0 0.0101(8) 0
C5 0.0299(7) 0.0229(7) 0.0313(7) 0.0027(6) 0.0099(6) 0.0053(6)
C11 0.0238(7) 0.0252(7) 0.0351(8) 0.0012(5) 0.0171(6) 0.0066(6)
C12 0.0236(7) 0.0254(7) 0.0294(7) -0.0011(5) 0.0089(6) -0.0010(6)
C13 0.0237(7) 0.0250(7) 0.0295(7) 0.0011(5) 0.0106(6) 0.0015(6)
C14 0.0298(7) 0.0275(7) 0.0309(7) -0.0052(6) 0.0143(6) -0.0025(6)
C15 0.0356(8) 0.0428(9) 0.0263(7) -0.0065(7) 0.0073(6) 0.0000(7)
C16 0.0302(8) 0.0405(9) 0.0317(8) 0.0025(7) 0.0091(6) 0.0118(7)
C22 0.0267(7) 0.0298(7) 0.0340(8) 0.0035(6) 0.0103(6) 0.0003(6)
C23 0.0261(7) 0.0259(7) 0.0336(8) -0.0009(6) 0.0099(6) -0.0005(6)
C24 0.0265(7) 0.0264(7) 0.0290(7) 0.0021(6) 0.0066(6) -0.0007(6)
C25 0.0273(7) 0.0313(8) 0.0451(9) 0.0048(6) 0.0166(7) 0.0048(7)
C26 0.0304(8) 0.0295(8) 0.0419(9) 0.0002(6) 0.0131(7) 0.0056(7)
C27 0.0257(7) 0.0271(7) 0.0380(8) 0.0021(6) 0.0118(6) -0.0028(6)
C28 0.0231(7) 0.0287(7) 0.0321(7) 0.0015(6) 0.0075(6) -0.0032(6)
C31 0.0236(7) 0.0256(7) 0.0300(7) -0.0020(5) 0.0069(6) -0.0024(6)
C32 0.0237(7) 0.0317(8) 0.0339(8) -0.0001(6) 0.0123(6) -0.0022(6)
C33 0.0266(7) 0.0295(7) 0.0310(7) -0.0035(6) 0.0113(6) 0.0020(6)
C34 0.0244(7) 0.0224(7) 0.0291(7) -0.0024(5) 0.0067(6) -0.0027(6)
C35 0.0304(7) 0.0269(7) 0.0359(8) -0.0024(6) 0.0175(6) -0.0032(6)
C36 0.0307(7) 0.0239(7) 0.0363(8) -0.0051(6) 0.0156(6) -0.0011(6)
C41 0.0266(7) 0.0263(7) 0.0280(7) -0.0048(6) 0.0088(6) 0.0013(6)
C42 0.0261(7) 0.0271(7) 0.0278(7) -0.0033(6) 0.0075(6) 0.0007(6)
C43 0.0261(7) 0.0283(7) 0.0320(7) -0.0025(6) 0.0107(6) 0.0019(6)
C44 0.0260(7) 0.0295(7) 0.0313(7) -0.0024(6) 0.0105(6) 0.0018(6)
C45 0.0240(7) 0.0304(8) 0.0293(7) 0.0002(6) 0.0098(6) 0.0030(6)
C46 0.0267(7) 0.0310(8) 0.0303(7) 0.0007(6) 0.0113(6) 0.0016(6)
C47 0.0385(8) 0.0325(8) 0.0387(9) 0.0050(7) 0.0158(7) 0.0075(7)
C48 0.0571(11) 0.0327(8) 0.0430(9) 0.0099(8) 0.0127(8) 0.0043(7)

loop_
_atom_type_symbol
_atom_type_description
_atom_type_scat_dispersion_real
_atom_type_scat_dispersion_imag
_atom_type_scat_source
C C 0.0181 0.0091 'International Tables Vol C Tables 4.2.6.8 and 6.1.1.4'
H H 0.0000 0.0000 'International Tables Vol C Tables 4.2.6.8 and 6.1.1.4'
N N 0.0311 0.0180 'International Tables Vol C Tables 4.2.6.8 and 6.1.1.4'
O O 0.0492 0.0322 'International Tables Vol C Tables 4.2.6.8 and 6.1.1.4'
S S 0.3331 0.5567 'International Tables Vol C Tables 4.2.6.8 and 6.1.1.4'

loop_
_geom_angle_atom_site_label_1
_geom_angle_atom_site_label_2
_geom_angle_atom_site_label_3
_geom_angle_site_symmetry_1
_geom_angle
C26 N2 C22 . 116.80(13)
C13 O1 H1 . 110.4(14)
C34 O2 C41 . 119.08(10)
C1 S1 C11 . 104.29(6)
C4 C1 C2 . 119.75(13)
C4 C1 S1 . 123.97(11)
C2 C1 S1 . 116.27(10)
C3 C2 C1 . 120.21(13)
C3 C2 C5 . 119.39(13)
C1 C2 C5 . 120.40(12)
C2 C3 C2 2_656 119.89(18)
C2 C3 H3 2_656 120.1
C2 C3 H3 . 120.1
C1 C4 C1 2_656 120.18(18)
C1 C4 H4 2_656 119.9
C1 C4 H4 . 119.9
N1 C5 C2 . 179.23(16)
C16 C11 C12 . 121.20(13)
C16 C11 S1 . 119.08(11)
C12 C11 S1 . 119.51(11)
C11 C12 C13 . 119.35(13)
C11 C12 H12 . 120.3
C13 C12 H12 . 120.3
O1 C13 C14 . 122.56(13)
O1 C13 C12 . 117.71(13)
C14 C13 C12 . 119.72(13)
C15 C14 C13 . 120.08(14)
C15 C14 H14 . 120.0
C13 C14 H14 . 120.0
C14 C15 C16 . 120.96(14)
C14 C15 H15 . 119.5
C16 C15 H15 . 119.5
C15 C16 C11 . 118.68(14)
C15 C16 H16 . 120.7
C11 C16 H16 . 120.7
N2 C22 C23 . 123.74(13)
N2 C22 H22 . 118.1
C23 C22 H22 . 118.1
C22 C23 C24 . 119.48(13)
C22 C23 H23 . 120.3
C24 C23 H23 . 120.3
C25 C24 C23 . 116.32(13)
C25 C24 C27 . 119.67(13)
C23 C24 C27 . 124.00(13)
C26 C25 C24 . 120.23(14)
C26 C25 H25 . 119.9
C24 C25 H25 . 119.9
N2 C26 C25 . 123.39(14)
N2 C26 H26 . 118.3
C25 C26 H26 . 118.3
C28 C27 C24 . 125.84(13)
C28 C27 H27 . 117.1
C24 C27 H27 . 117.1
C27 C28 C31 . 126.71(13)
C27 C28 H28 . 116.6
C31 C28 H28 . 116.6
C32 C31 C36 . 117.31(13)
C32 C31 C28 . 119.58(13)
C36 C31 C28 . 123.09(13)
C33 C32 C31 . 122.44(13)
C33 C32 H32 . 118.8
C31 C32 H32 . 118.8
C34 C33 C32 . 118.93(13)
C34 C33 H33 . 120.5
C32 C33 H33 . 120.5
O2 C34 C33 . 125.24(13)
O2 C34 C35 . 115.05(12)
C33 C34 C35 . 119.71(13)
C36 C35 C34 . 120.65(13)
C36 C35 H35 . 119.7
C34 C35 H35 . 119.7
C35 C36 C31 . 120.93(13)
C35 C36 H36 . 119.5
C31 C36 H36 . 119.5
O2 C41 C42 . 105.89(11)
O2 C41 H41A . 110.6
C42 C41 H41A . 110.6
O2 C41 H41B . 110.6
C42 C41 H41B . 110.6
H41A C41 H41B . 108.7
C41 C42 C43 . 114.48(12)
C41 C42 H42A . 108.6
C43 C42 H42A . 108.6
C41 C42 H42B . 108.6
C43 C42 H42B . 108.6
H42A C42 H42B . 107.6
C42 C43 C44 . 111.43(11)
C42 C43 H43A . 109.3
C44 C43 H43A . 109.3
C42 C43 H43B . 109.3
C44 C43 H43B . 109.3
H43A C43 H43B . 108.0
C45 C44 C43 . 114.69(12)
C45 C44 H44A . 108.6
C43 C44 H44A . 108.6
C45 C44 H44B . 108.6
C43 C44 H44B . 108.6
H44A C44 H44B . 107.6
C46 C45 C44 . 112.92(12)
C46 C45 H45A . 109.0
C44 C45 H45A . 109.0
C46 C45 H45B . 109.0
C44 C45 H45B . 109.0
H45A C45 H45B . 107.8
C47 C46 C45 . 113.96(12)
C47 C46 H46A . 108.8
C45 C46 H46A . 108.8
C47 C46 H46B . 108.8
C45 C46 H46B . 108.8
H46A C46 H46B . 107.7
C46 C47 C48 . 113.71(13)
C46 C47 H47A . 108.8
C48 C47 H47A . 108.8
C46 C47 H47B . 108.8
C48 C47 H47B . 108.8
H47A C47 H47B . 107.7
C47 C48 H48A . 109.5
C47 C48 H48B . 109.5
H48A C48 H48B . 109.5
C47 C48 H48C . 109.5
H48A C48 H48C . 109.5
H48B C48 H48C . 109.5

loop_
_geom_bond_atom_site_label_1
_geom_bond_atom_site_label_2
_geom_bond_site_symmetry_2
_geom_bond_distance
N1 C5 . 1.1464(19)
N2 C26 . 1.3351(19)
N2 C22 . 1.3404(19)
O1 C13 . 1.3547(17)
O1 H1 . 0.92(2)
O2 C34 . 1.3664(16)
O2 C41 . 1.4396(16)
S1 C1 . 1.7543(14)
S1 C11 . 1.7773(14)
C1 C4 . 1.3911(16)
C1 C2 . 1.4140(19)
C2 C3 . 1.3885(17)
C2 C5 . 1.4383(19)
C3 C2 2_656 1.3885(17)
C3 H3 . 0.95
C4 C1 2_656 1.3911(16)
C4 H4 . 0.95
C11 C16 . 1.388(2)
C11 C12 . 1.3894(19)
C12 C13 . 1.3916(19)
C12 H12 . 0.95
C13 C14 . 1.391(2)
C14 C15 . 1.380(2)
C14 H14 . 0.95
C15 C16 . 1.386(2)
C15 H15 . 0.95
C16 H16 . 0.95
C22 C23 . 1.381(2)
C22 H22 . 0.95
C23 C24 . 1.4030(19)
C23 H23 . 0.95
C24 C25 . 1.391(2)
C24 C27 . 1.4696(19)
C25 C26 . 1.381(2)
C25 H25 . 0.95
C26 H26 . 0.95
C27 C28 . 1.332(2)
C27 H27 . 0.95
C28 C31 . 1.4699(19)
C28 H28 . 0.95
C31 C32 . 1.393(2)
C31 C36 . 1.405(2)
C32 C33 . 1.390(2)
C32 H32 . 0.95
C33 C34 . 1.388(2)
C33 H33 . 0.95
C34 C35 . 1.395(2)
C35 C36 . 1.376(2)
C35 H35 . 0.95
C36 H36 . 0.95
C41 C42 . 1.5084(19)
C41 H41A . 0.99
C41 H41B . 0.99
C42 C43 . 1.5207(19)
C42 H42A . 0.99
C42 H42B . 0.99
C43 C44 . 1.523(2)
C43 H43A . 0.99
C43 H43B . 0.99
C44 C45 . 1.5194(19)
C44 H44A . 0.99
C44 H44B . 0.99
C45 C46 . 1.5176(19)
C45 H45A . 0.99
C45 H45B . 0.99
C46 C47 . 1.515(2)
C46 H46A . 0.99
C46 H46B . 0.99
C47 C48 . 1.521(2)
C47 H47A . 0.99
C47 H47B . 0.99
C48 H48A . 0.98
C48 H48B . 0.98
C48 H48C . 0.98

loop_
_geom_hbond_atom_site_label_D
_geom_hbond_atom_site_label_H
_geom_hbond_atom_site_label_A
_geom_hbond_site_symmetry_A
_geom_hbond_distance_DH
_geom_hbond_distance_HA
_geom_hbond_distance_DA
_geom_hbond_angle_DHA
O1 H1 N2 . 0.92(2) 1.80(2) 2.7179(16) 172.(2)
C14 H14 N1 4_546 0.95 2.61 3.3395(19) 133.6
C25 H25 S1 3_545 0.95 2.93 3.8620(15) 167.3
C26 H26 N1 3_545 0.95 2.59 3.335(2) 135.1

loop_
_geom_torsion_atom_site_label_1
_geom_torsion_atom_site_label_2
_geom_torsion_atom_site_label_3
_geom_torsion_atom_site_label_4
_geom_torsion_site_symmetry_4
_geom_torsion
C11 S1 C1 C4 . -7.34(12)
C11 S1 C1 C2 . 173.46(11)
C4 C1 C2 C3 . -0.04(18)
S1 C1 C2 C3 . 179.19(8)
C4 C1 C2 C5 . -179.44(11)
S1 C1 C2 C5 . -0.21(18)
C1 C2 C3 C2 2_656 0.02(9)
C5 C2 C3 C2 2_656 179.43(14)
C2 C1 C4 C1 2_656 0.02(9)
S1 C1 C4 C1 2_656 -179.15(12)
C1 S1 C11 C16 . -95.42(12)
C1 S1 C11 C12 . 89.79(12)
C16 C11 C12 C13 . 0.1(2)
S1 C11 C12 C13 . 174.79(10)
C11 C12 C13 O1 . -177.96(12)
C11 C12 C13 C14 . 0.9(2)
O1 C13 C14 C15 . 177.40(13)
C12 C13 C14 C15 . -1.4(2)
C13 C14 C15 C16 . 0.9(2)
C14 C15 C16 C11 . 0.1(2)
C12 C11 C16 C15 . -0.6(2)
S1 C11 C16 C15 . -175.31(11)
C26 N2 C22 C23 . 1.8(2)
N2 C22 C23 C24 . -0.9(2)
C22 C23 C24 C25 . -1.1(2)
C22 C23 C24 C27 . 178.01(14)
C23 C24 C25 C26 . 2.2(2)
C27 C24 C25 C26 . -176.93(14)
C22 N2 C26 C25 . -0.6(2)
C24 C25 C26 N2 . -1.5(2)
C25 C24 C27 C28 . 159.01(15)
C23 C24 C27 C28 . -20.1(2)
C24 C27 C28 C31 . -176.39(14)
C27 C28 C31 C32 . 175.32(15)
C27 C28 C31 C36 . -3.4(2)
C36 C31 C32 C33 . 0.7(2)
C28 C31 C32 C33 . -178.05(13)
C31 C32 C33 C34 . 0.4(2)
C41 O2 C34 C33 . 4.4(2)
C41 O2 C34 C35 . -175.54(12)
C32 C33 C34 O2 . 178.78(13)
C32 C33 C34 C35 . -1.3(2)
O2 C34 C35 C36 . -179.11(13)
C33 C34 C35 C36 . 0.9(2)
C34 C35 C36 C31 . 0.3(2)
C32 C31 C36 C35 . -1.1(2)
C28 C31 C36 C35 . 177.66(14)
C34 O2 C41 C42 . 178.98(11)
O2 C41 C42 C43 . 178.76(11)
C41 C42 C43 C44 . 176.95(12)
C42 C43 C44 C45 . 176.48(12)
C43 C44 C45 C46 . 179.23(12)
C44 C45 C46 C47 . -179.50(13)
C45 C46 C47 C48 . 178.47(14)
